data_7033107
loop_
_publ_author_name
'Peterson, Sonja M.'
'Helm, Monte L.'
'Appel, Aaron M.'

_publ_section_title
;
 Nickel complexes of a binucleating ligand derived from an SCS pincer.
;
_journal_issue 2
_journal_name_full 'Dalton transactions (Cambridge, England : 2003)'
_journal_page_first 747
_journal_page_last 752
_journal_paper_doi 10.1039/c4dt02718c
_journal_volume 44
_journal_year 2015
_chemical_formula_moiety 'C18 H23 Br F6 Li N Ni O7 S4'
_chemical_formula_sum 'C18 H23 Br F6 Li N Ni O7 S4'
_chemical_formula_weight 753.17
_chemical_name_systematic
;
 [Ni(L)(mu-Br)Li]N(OTf)2 
;
_space_group_crystal_system triclinic
_space_group_IT_number 2
_space_group_name_Hall '-P 1'
_space_group_name_H-M_alt 'P -1'
_symmetry_space_group_name_Hall '-P 1'
_symmetry_space_group_name_H-M 'P -1'
_atom_sites_solution_hydrogens geom
_atom_sites_solution_primary iterative
_atom_sites_solution_secondary difmap
_audit_creation_date 2013-01-21
_audit_creation_method
;
  Olex2 1.2
  (compiled 2012.11.06 svn.r2526, GUI svn.r4372)
;
_cell_angle_alpha 88.473(3)
_cell_angle_beta 85.212(3)
_cell_angle_gamma 71.110(3)
_cell_formula_units_Z 2
_cell_length_a 8.0944(6)
_cell_length_b 9.0875(6)
_cell_length_c 19.2405(13)
_cell_measurement_reflns_used 513
_cell_measurement_temperature 140(2)
_cell_measurement_theta_max 27.16
_cell_measurement_theta_min 2.60
_cell_volume 1334.39(16)
_computing_molecular_graphics
;
O. V. Dolomanov, L. J. Bourhis, R. J. Gildea, J. A. K. Howard and H. Puschmann,
OLEX2: a complete structure solution, refinement and analysis program.
J. Appl. Cryst. (2009). 42, 339-341.
;
_computing_publication_material
;
O. V. Dolomanov, L. J. Bourhis, R. J. Gildea, J. A. K. Howard and H. Puschmann,
OLEX2: a complete structure solution, refinement and analysis program.
J. Appl. Cryst. (2009). 42, 339-341.
;
_computing_structure_refinement
;
SHELXL, G.M. Sheldrick, Acta Cryst.
(2008). A64, 112-122
;
_computing_structure_solution
;
olex2.solve (L.J. Bourhis, O.V. Dolomanov, R.J. Gildea, J.A.K. Howard,
H. Puschmann, in preparation, 2011)
;
_diffrn_ambient_temperature 140.15
_diffrn_measured_fraction_theta_full 0.971
_diffrn_measured_fraction_theta_max 0.971
_diffrn_measurement_device_type 'Bruker APEX-II CCD'
_diffrn_measurement_method '\f and \w scans'
_diffrn_radiation_monochromator graphite
_diffrn_radiation_type MoK\a
_diffrn_radiation_wavelength 0.71073
_diffrn_reflns_av_R_equivalents 0.0326
_diffrn_reflns_av_unetI/netI 0.0395
_diffrn_reflns_limit_h_max 10
_diffrn_reflns_limit_h_min -10
_diffrn_reflns_limit_k_max 11
_diffrn_reflns_limit_k_min -10
_diffrn_reflns_limit_l_max 25
_diffrn_reflns_limit_l_min -24
_diffrn_reflns_number 22490
_diffrn_reflns_theta_full 27.93
_diffrn_reflns_theta_max 27.93
_diffrn_reflns_theta_min 1.06
_diffrn_source 'fine-focus sealed tube'
_diffrn_standards_number 0
_exptl_absorpt_coefficient_mu 2.620
_exptl_absorpt_correction_T_max 1.0000
_exptl_absorpt_correction_T_min 0.7716
_exptl_absorpt_correction_type multi-scan
_exptl_absorpt_process_details
;
SADABS-2008/1 (Bruker,2008) was used for absorption correction.
wR2(int) was 0.0782 before and 0.0432 after correction.
The Ratio of minimum to maximum transmission is 0.7716.
The \l/2 correction factor is 0.0015.
;
_exptl_crystal_colour orange
_exptl_crystal_density_diffrn 1.875
_exptl_crystal_density_method 'not measured'
_exptl_crystal_description rod
_exptl_crystal_F_000 756
_exptl_crystal_size_max 0.32
_exptl_crystal_size_mid 0.03
_exptl_crystal_size_min 0.03
_refine_diff_density_max 0.772
_refine_diff_density_min -0.824
_refine_diff_density_rms 0.089
_refine_ls_extinction_method none
_refine_ls_goodness_of_fit_ref 1.030
_refine_ls_hydrogen_treatment constr
_refine_ls_matrix_type full
_refine_ls_number_parameters 420
_refine_ls_number_reflns 6216
_refine_ls_number_restraints 0
_refine_ls_restrained_S_all 1.030
_refine_ls_R_factor_all 0.0555
_refine_ls_R_factor_gt 0.0380
_refine_ls_shift/su_max 0.002
_refine_ls_shift/su_mean 0.000
_refine_ls_structure_factor_coef Fsqd
_refine_ls_weighting_details 'calc w=1/[\s^2^(Fo^2^)+(0.0349P)^2^+2.0725P] where P=(Fo^2^+2Fc^2^)/3'
_refine_ls_weighting_scheme calc
_refine_ls_wR_factor_gt 0.0824
_refine_ls_wR_factor_ref 0.0899
_reflns_number_gt 4902
_reflns_number_total 6216
_reflns_threshold_expression >2sigma(I)
_cod_data_source_file c4dt02718c2.cif
_cod_data_source_block helm138_0m
_cod_depositor_comments 'Adding full bibliography for 7033106--7033107.cif.'
_cod_database_code 7033107
_olex2_refinement_description
;
1. Fixed Uiso
 At 1.2 times of:
  {H3A,H3B} of C3, H4 of C4, H5 of C5, H6 of C6, {H8A,H8B} of C8, {H9A,H9B}
  of C9, {H10A,H10B} of C10, {H11A,H11B} of C11, {H12A,H12B} of C12, {H13A,
  H13B} of C13, {H14A,H14B} of C14, {H15A,H15B} of C15, {H16A,H16B,H16C,H16D}
  of C16, {H15C,H15D} of C15A, {H14C,H14D} of C14A, {H13C,H13D} of C13A, {H11C,
  H11D} of C11A, {H12C,H12D} of C12A
2. Uiso/Uaniso restraints and constraints
Uanis(F2) = Uanis(F3A) = Uanis(F1A) = Uanis(F3) = Uanis(C17) = Uanis(C17A) = Uanis(F2A) = Uanis(F1)
3. Others
 Sof(O2)=Sof(O3)=Sof(C11)=Sof(H11A)=Sof(H11B)=Sof(C12)=Sof(H12A)=Sof(H12B)=
 Sof(C13)=Sof(H13A)=Sof(H13B)=Sof(C14)=Sof(H14A)=Sof(H14B)=Sof(C15)=Sof(H15A)=
 Sof(H15B)=Sof(H16A)=Sof(H16B)=1-Sof(O3)=1-Sof(O3)=1-Sof(O3)=1-Sof(O3)=1-
 Sof(O3)=1-Sof(O3)=1-Sof(O3)=1-Sof(O3)=1-Sof(O3)=1-Sof(O3)=1-Sof(O3)=1-Sof(O3)=
 1-Sof(O3)=1-Sof(O3)=1-Sof(O3)=1-Sof(O3)=1-Sof(O3)=1-Sof(O3)=1-Sof(O3)=1-
 Sof(O3)=Sof(Li1A)
 Sof(F1)=Sof(F2)=1-Sof(F2)=1-Sof(F2)=1-Sof(F2)=Sof(F1A)=1-Sof(F2)=Sof(C17A)
4.a Secondary CH2 refined with riding coordinates:
 C3(H3A,H3B), C8(H8A,H8B), C9(H9A,H9B), C10(H10A,H10B), C11(H11A,H11B),
 C12(H12A,H12B), C13(H13A,H13B), C14(H14A,H14B), C15(H15A,H15B), C16(H16A,H16B),
  C16(H16C,H16D), C15A(H15C,H15D), C14A(H14C,H14D), C13A(H13C,H13D), C11A(H11C,
 H11D), C12A(H12C,H12D)
4.b Aromatic/amide H refined with riding coordinates:
 C4(H4), C5(H5), C6(H6)
;

loop_
_space_group_symop_id
_space_group_symop_operation_xyz
1 'x, y, z'
2 '-x, -y, -z'

loop_
_atom_site_label
_atom_site_type_symbol
_atom_site_fract_x
_atom_site_fract_y
_atom_site_fract_z
_atom_site_U_iso_or_equiv
_atom_site_adp_type
_atom_site_occupancy
_atom_site_symmetry_multiplicity
_atom_site_calc_flag
_atom_site_refinement_flags
_atom_site_disorder_assembly
_atom_site_disorder_group
Br1 Br 0.24110(4) 0.46511(4) 0.151485(17) 0.03180(10) Uani 1 1 d . . .
Ni1 Ni 0.39780(5) 0.64076(4) 0.115318(19) 0.01980(10) Uani 1 1 d . . .
S1 S 0.62033(9) 0.44833(9) 0.07539(4) 0.02262(16) Uani 1 1 d . . .
S2 S 0.17830(10) 0.85427(10) 0.12410(4) 0.02834(18) Uani 1 1 d . . .
S3 S 0.52109(10) 0.13914(9) 0.32103(4) 0.02474(17) Uani 1 1 d . . .
S4 S 0.15671(10) 0.26047(11) 0.34601(4) 0.0351(2) Uani 1 1 d . . .
F1 F 0.7722(6) 0.1397(7) 0.3992(3) 0.0520(7) Uani 0.528(4) 1 d P A 1
F2 F 0.5243(7) 0.2608(7) 0.4456(3) 0.0520(7) Uani 0.528(4) 1 d P A 1
F3 F 0.6031(7) -0.0546(8) 0.4194(3) 0.0520(7) Uani 0.472(4) 1 d P A 2
F4 F 0.1905(3) 0.3092(3) 0.47706(11) 0.0543(6) Uani 1 1 d . . .
F5 F -0.0735(3) 0.3549(3) 0.45144(12) 0.0688(8) Uani 1 1 d . . .
F6 F 0.0960(3) 0.1194(3) 0.46142(12) 0.0519(6) Uani 1 1 d . . .
O1 O 0.5960(4) 0.5554(3) 0.23314(13) 0.0481(7) Uani 1 1 d . . .
O2 O 0.4745(12) 0.5971(7) 0.3663(3) 0.0258(15) Uani 0.501(7) 1 d P A 1
O3 O 0.2035(7) 0.7339(5) 0.2894(2) 0.0221(12) Uani 0.501(7) 1 d P A 1
O4 O 0.5247(3) 0.2890(3) 0.29952(12) 0.0350(6) Uani 1 1 d . A .
O5 O 0.6267(3) 0.0104(3) 0.28060(17) 0.0568(8) Uani 1 1 d . A .
O6 O 0.1665(4) 0.4133(3) 0.33303(14) 0.0526(8) Uani 1 1 d . A .
O7 O 0.0272(3) 0.2153(5) 0.31475(15) 0.0704(10) Uani 1 1 d . A .
N1 N 0.3341(3) 0.1238(3) 0.33868(15) 0.0291(6) Uani 1 1 d . A .
C1 C 0.5342(4) 0.7727(4) 0.09144(16) 0.0226(6) Uani 1 1 d . . .
C2 C 0.7054(4) 0.7129(4) 0.05968(15) 0.0215(6) Uani 1 1 d . A .
C3 C 0.7802(4) 0.5420(4) 0.04445(15) 0.0243(6) Uani 1 1 d . A .
H3A H 0.8893 0.4964 0.0681 0.029 Uiso 1 1 calc R . .
H3B H 0.8086 0.5251 -0.0064 0.029 Uiso 1 1 calc R . .
C4 C 0.8015(4) 0.8124(4) 0.04090(17) 0.0292(7) Uani 1 1 d . . .
H4 H 0.9174 0.7710 0.0198 0.035 Uiso 1 1 calc R A .
C5 C 0.7299(5) 0.9705(4) 0.0526(2) 0.0381(9) Uani 1 1 d . A .
H5 H 0.7959 1.0375 0.0391 0.046 Uiso 1 1 calc R . .
C6 C 0.5623(5) 1.0309(4) 0.0841(2) 0.0434(10) Uani 1 1 d . . .
H6 H 0.5124 1.1398 0.0918 0.052 Uiso 1 1 calc R A .
C7 C 0.4670(4) 0.9328(4) 0.1044(2) 0.0345(8) Uani 1 1 d . A .
C8 C 0.2860(5) 0.9950(5) 0.1412(3) 0.0526(12) Uani 1 1 d . A .
H8A H 0.2215 1.0984 0.1225 0.063 Uiso 1 1 calc R . .
H8B H 0.2928 1.0046 0.1919 0.063 Uiso 1 1 calc R . .
C9 C 0.7171(4) 0.3433(4) 0.15147(19) 0.0366(8) Uani 1 1 d . A .
H9A H 0.6373 0.2895 0.1733 0.044 Uiso 1 1 calc R . .
H9B H 0.8283 0.2625 0.1358 0.044 Uiso 1 1 calc R . .
C10 C 0.7537(6) 0.4412(6) 0.2059(2) 0.0560(13) Uani 1 1 d . A .
H10A H 0.8100 0.3738 0.2443 0.067 Uiso 1 1 calc R . .
H10B H 0.8359 0.4936 0.1851 0.067 Uiso 1 1 calc R . .
C11 C 0.6739(15) 0.6387(12) 0.2754(5) 0.038(2) Uani 0.501(7) 1 d P A 1
H11A H 0.6153 0.7521 0.2710 0.045 Uiso 0.501(7) 1 calc PR A 1
H11B H 0.7997 0.6150 0.2602 0.045 Uiso 0.501(7) 1 calc PR A 1
C12 C 0.6530(13) 0.5893(12) 0.3490(5) 0.035(2) Uani 0.501(7) 1 d P A 1
H12A H 0.7314 0.4815 0.3553 0.042 Uiso 0.501(7) 1 calc PR A 1
H12B H 0.6855 0.6581 0.3805 0.042 Uiso 0.501(7) 1 calc PR A 1
C13 C 0.3638(14) 0.7517(9) 0.3837(5) 0.041(2) Uani 0.501(7) 1 d P A 1
H13A H 0.4104 0.8286 0.3589 0.050 Uiso 0.501(7) 1 calc PR A 1
H13B H 0.3590 0.7693 0.4345 0.050 Uiso 0.501(7) 1 calc PR A 1
C14 C 0.1850(13) 0.7697(9) 0.3624(4) 0.0306(18) Uani 0.501(7) 1 d P A 1
H14A H 0.1348 0.6978 0.3894 0.037 Uiso 0.501(7) 1 calc PR A 1
H14B H 0.1062 0.8775 0.3710 0.037 Uiso 0.501(7) 1 calc PR A 1
C15 C 0.0380(8) 0.7581(8) 0.2604(4) 0.0266(17) Uani 0.501(7) 1 d P A 1
H15A H -0.0589 0.7968 0.2971 0.032 Uiso 0.501(7) 1 calc PR A 1
H15B H 0.0336 0.6583 0.2426 0.032 Uiso 0.501(7) 1 calc PR A 1
C16 C 0.0153(4) 0.8822(4) 0.19792(18) 0.0312(7) Uani 1 1 d . A .
H16A H 0.0028 0.9837 0.2191 0.037 Uiso 0.501(7) 1 calc PR A 1
H16B H -0.0978 0.8927 0.1787 0.037 Uiso 0.501(7) 1 calc PR A 1
H16C H -0.0773 0.9836 0.1930 0.037 Uiso 0.499(7) 1 calc PR A 2
H16D H -0.0400 0.7997 0.1973 0.037 Uiso 0.499(7) 1 calc PR A 2
C17 C 0.6160(18) 0.0877(15) 0.3993(7) 0.0520(7) Uani 0.472(4) 1 d P A 2
C18 C 0.0901(5) 0.2603(5) 0.43951(19) 0.0398(9) Uani 1 1 d . A .
Li1 Li 0.321(3) 0.506(3) 0.2817(12) 0.031(4) Uani 0.499(7) 1 d P A 2
O3A O 0.0981(9) 0.7345(5) 0.2983(3) 0.0271(14) Uani 0.499(7) 1 d P A 2
C15A C 0.0901(9) 0.8783(8) 0.2653(3) 0.0304(18) Uani 0.499(7) 1 d P A 2
H15C H 0.2089 0.8874 0.2580 0.037 Uiso 0.499(7) 1 calc PR A 2
H15D H 0.0157 0.9661 0.2950 0.037 Uiso 0.499(7) 1 calc PR A 2
C14A C 0.0891(11) 0.7467(8) 0.3728(3) 0.0255(16) Uani 0.499(7) 1 d P A 2
H14C H 0.0549 0.6598 0.3945 0.031 Uiso 0.499(7) 1 calc PR A 2
H14D H -0.0011 0.8454 0.3882 0.031 Uiso 0.499(7) 1 calc PR A 2
C13A C 0.2635(13) 0.7421(9) 0.3962(4) 0.0311(18) Uani 0.499(7) 1 d P A 2
H13C H 0.2961 0.8320 0.3771 0.037 Uiso 0.499(7) 1 calc PR A 2
H13D H 0.2589 0.7452 0.4477 0.037 Uiso 0.499(7) 1 calc PR A 2
O2A O 0.3886(10) 0.5988(9) 0.3701(4) 0.0291(15) Uani 0.499(7) 1 d P A 2
C11A C 0.5889(12) 0.6727(12) 0.2887(6) 0.037(2) Uani 0.499(7) 1 d P A 2
H11C H 0.4907 0.7695 0.2820 0.045 Uiso 0.499(7) 1 calc PR A 2
H11D H 0.6991 0.6985 0.2849 0.045 Uiso 0.499(7) 1 calc PR A 2
C12A C 0.5632(16) 0.6042(13) 0.3608(5) 0.038(3) Uani 0.499(7) 1 d P A 2
H12C H 0.6480 0.4982 0.3643 0.045 Uiso 0.499(7) 1 calc PR A 2
H12D H 0.5829 0.6697 0.3975 0.045 Uiso 0.499(7) 1 calc PR A 2
F2A F 0.7900(7) 0.0543(8) 0.3933(3) 0.0520(7) Uani 0.472(4) 1 d P A 2
F1A F 0.6062(6) 0.0117(7) 0.4455(3) 0.0520(7) Uani 0.528(4) 1 d P A 1
F3A F 0.5428(8) 0.1842(8) 0.4513(3) 0.0520(7) Uani 0.472(4) 1 d P A 2
C17A C 0.6131(17) 0.1310(13) 0.4092(7) 0.0520(7) Uani 0.528(4) 1 d P A 1
Li1A Li 0.389(2) 0.509(3) 0.2844(12) 0.028(4) Uani 0.501(7) 1 d P A 1

loop_
_atom_site_aniso_label
_atom_site_aniso_U_11
_atom_site_aniso_U_22
_atom_site_aniso_U_33
_atom_site_aniso_U_23
_atom_site_aniso_U_13
_atom_site_aniso_U_12
Br1 0.02890(17) 0.0481(2) 0.02742(17) 0.00353(14) -0.00149(12) -0.02538(15)
Ni1 0.01482(18) 0.0239(2) 0.02161(19) -0.00196(15) -0.00015(13) -0.00771(15)
S1 0.0213(3) 0.0222(4) 0.0247(4) -0.0004(3) 0.0005(3) -0.0080(3)
S2 0.0163(3) 0.0288(4) 0.0391(4) -0.0038(3) -0.0019(3) -0.0060(3)
S3 0.0222(4) 0.0190(4) 0.0340(4) 0.0042(3) 0.0002(3) -0.0089(3)
S4 0.0230(4) 0.0481(6) 0.0268(4) -0.0050(4) -0.0070(3) 0.0001(4)
F1 0.0430(9) 0.073(2) 0.0473(11) 0.0242(14) -0.0175(8) -0.0271(15)
F2 0.0430(9) 0.073(2) 0.0473(11) 0.0242(14) -0.0175(8) -0.0271(15)
F3 0.0430(9) 0.073(2) 0.0473(11) 0.0242(14) -0.0175(8) -0.0271(15)
F4 0.0606(15) 0.0695(16) 0.0344(12) -0.0128(11) -0.0066(10) -0.0214(13)
F5 0.0378(13) 0.093(2) 0.0434(13) -0.0027(13) 0.0046(10) 0.0217(13)
F6 0.0496(13) 0.0557(15) 0.0487(13) 0.0046(11) 0.0041(10) -0.0170(12)
O1 0.085(2) 0.0491(17) 0.0339(14) 0.0147(12) -0.0229(14) -0.0518(17)
O2 0.027(4) 0.020(3) 0.030(3) 0.002(2) -0.011(5) -0.004(4)
O3 0.020(3) 0.025(2) 0.023(2) -0.0005(17) -0.0028(19) -0.008(2)
O4 0.0460(14) 0.0262(12) 0.0362(13) 0.0067(10) 0.0043(11) -0.0187(11)
O5 0.0398(15) 0.0293(14) 0.096(2) -0.0152(14) 0.0296(15) -0.0111(12)
O6 0.0594(18) 0.0320(15) 0.0410(15) 0.0087(12) 0.0036(13) 0.0176(13)
O7 0.0269(14) 0.143(3) 0.0416(16) -0.0175(18) -0.0099(12) -0.0246(17)
N1 0.0229(13) 0.0228(14) 0.0451(16) -0.0065(12) 0.0010(11) -0.0123(11)
C1 0.0190(14) 0.0236(16) 0.0267(15) -0.0008(12) -0.0060(11) -0.0076(12)
C2 0.0205(14) 0.0259(16) 0.0193(14) 0.0038(12) -0.0034(11) -0.0089(12)
C3 0.0200(14) 0.0308(17) 0.0231(15) -0.0010(13) 0.0047(11) -0.0112(13)
C4 0.0223(15) 0.0351(19) 0.0338(17) 0.0053(14) -0.0038(13) -0.0139(14)
C5 0.0320(18) 0.037(2) 0.056(2) 0.0098(17) -0.0135(16) -0.0244(16)
C6 0.0287(18) 0.0226(18) 0.082(3) -0.0033(18) -0.0155(18) -0.0102(15)
C7 0.0194(15) 0.0274(18) 0.058(2) -0.0089(16) -0.0064(15) -0.0078(14)
C8 0.0236(18) 0.037(2) 0.097(3) -0.028(2) 0.0049(19) -0.0101(16)
C9 0.0266(17) 0.040(2) 0.044(2) 0.0230(17) -0.0078(14) -0.0129(15)
C10 0.055(3) 0.096(4) 0.043(2) 0.038(2) -0.028(2) -0.057(3)
C11 0.055(6) 0.036(6) 0.037(5) 0.001(4) -0.016(5) -0.032(5)
C12 0.032(5) 0.047(5) 0.032(4) -0.007(4) -0.011(4) -0.018(5)
C13 0.046(5) 0.028(4) 0.046(5) -0.009(3) -0.026(4) 0.000(4)
C14 0.035(5) 0.023(4) 0.027(4) -0.011(3) -0.004(4) 0.002(3)
C15 0.014(3) 0.034(4) 0.032(4) -0.001(3) 0.003(3) -0.008(3)
C16 0.0197(15) 0.0315(19) 0.0377(18) 0.0009(15) -0.0049(13) -0.0011(14)
C17 0.0430(9) 0.073(2) 0.0473(11) 0.0242(14) -0.0175(8) -0.0271(15)
C18 0.0289(18) 0.049(2) 0.0330(18) -0.0048(17) -0.0053(14) 0.0002(17)
Li1 0.053(13) 0.025(7) 0.024(7) 0.001(5) -0.011(9) -0.021(10)
O3A 0.038(4) 0.023(3) 0.020(3) 0.0017(19) -0.002(2) -0.010(2)
C15A 0.042(4) 0.028(4) 0.023(3) 0.006(3) -0.002(3) -0.015(3)
C14A 0.030(4) 0.027(4) 0.018(3) -0.002(2) 0.003(3) -0.007(3)
C13A 0.038(5) 0.026(4) 0.028(4) -0.005(3) -0.003(4) -0.007(4)
O2A 0.032(4) 0.027(3) 0.029(3) 0.000(2) -0.007(3) -0.008(3)
C11A 0.028(4) 0.028(5) 0.062(6) -0.010(4) 0.000(4) -0.016(4)
C12A 0.025(6) 0.048(6) 0.040(5) -0.013(4) -0.011(6) -0.008(7)
F2A 0.0430(9) 0.073(2) 0.0473(11) 0.0242(14) -0.0175(8) -0.0271(15)
F1A 0.0430(9) 0.073(2) 0.0473(11) 0.0242(14) -0.0175(8) -0.0271(15)
F3A 0.0430(9) 0.073(2) 0.0473(11) 0.0242(14) -0.0175(8) -0.0271(15)
C17A 0.0430(9) 0.073(2) 0.0473(11) 0.0242(14) -0.0175(8) -0.0271(15)
Li1A 0.037(10) 0.014(6) 0.034(8) 0.006(5) -0.006(8) -0.010(8)

loop_
_atom_type_symbol
_atom_type_description
_atom_type_scat_dispersion_real
_atom_type_scat_dispersion_imag
_atom_type_scat_source
C C 0.0033 0.0016 'International Tables Vol C Tables 4.2.6.8 and 6.1.1.4'
H H 0.0000 0.0000 'International Tables Vol C Tables 4.2.6.8 and 6.1.1.4'
Br Br -0.2901 2.4595 'International Tables Vol C Tables 4.2.6.8 and 6.1.1.4'
F F 0.0171 0.0103 'International Tables Vol C Tables 4.2.6.8 and 6.1.1.4'
Li Li -0.0003 0.0001 'International Tables Vol C Tables 4.2.6.8 and 6.1.1.4'
N N 0.0061 0.0033 'International Tables Vol C Tables 4.2.6.8 and 6.1.1.4'
Ni Ni 0.3393 1.1124 'International Tables Vol C Tables 4.2.6.8 and 6.1.1.4'
O O 0.0106 0.0060 'International Tables Vol C Tables 4.2.6.8 and 6.1.1.4'
S S 0.1246 0.1234 'International Tables Vol C Tables 4.2.6.8 and 6.1.1.4'

loop_
_geom_angle_atom_site_label_1
_geom_angle_atom_site_label_2
_geom_angle_atom_site_label_3
_geom_angle
Ni1 Br1 Li1 85.8(4)
Ni1 Br1 Li1A 78.3(4)
Li1 Br1 Li1A 9.8(6)
S1 Ni1 Br1 90.60(3)
S2 Ni1 Br1 97.72(3)
S2 Ni1 S1 163.40(4)
C1 Ni1 Br1 175.78(9)
C1 Ni1 S1 87.55(9)
C1 Ni1 S2 85.03(9)
C3 S1 Ni1 103.22(10)
C9 S1 Ni1 105.87(13)
C9 S1 C3 102.00(15)
C8 S2 Ni1 101.55(12)
C8 S2 C16 102.53(19)
C16 S2 Ni1 119.62(11)
O4 S3 N1 115.87(15)
O4 S3 C17 110.6(4)
O4 S3 C17A 98.8(3)
O5 S3 O4 117.51(15)
O5 S3 N1 109.62(15)
O5 S3 C17 98.7(5)
O5 S3 C17A 109.1(4)
N1 S3 C17 102.1(5)
N1 S3 C17A 104.3(4)
C17 S3 C17A 12.7(6)
O6 S4 N1 116.26(16)
O6 S4 C18 104.27(18)
O7 S4 O6 119.0(2)
O7 S4 N1 108.82(18)
O7 S4 C18 103.14(18)
N1 S4 C18 103.06(16)
C10 O1 C11 97.9(5)
C10 O1 Li1 126.3(6)
C10 O1 C11A 124.0(4)
C10 O1 Li1A 125.2(7)
C11 O1 Li1 118.4(7)
C11 O1 C11A 26.7(4)
C11 O1 Li1A 112.7(8)
C11A O1 Li1 94.5(6)
C11A O1 Li1A 90.2(7)
Li1A O1 Li1 7.6(10)
C12 O2 Li1A 108.6(8)
C13 O2 C12 112.2(7)
C13 O2 Li1A 111.7(8)
C14 O3 C15 113.0(6)
C14 O3 Li1A 102.7(7)
C15 O3 Li1A 118.3(6)
S3 O4 Li1 132.8(5)
S3 O4 Li1A 147.0(5)
Li1A O4 Li1 14.9(6)
S4 O6 Li1 137.5(7)
S4 O6 Li1A 133.6(6)
Li1 O6 Li1A 9.7(10)
S4 N1 S3 126.34(17)
C2 C1 Ni1 121.1(2)
C7 C1 Ni1 121.0(2)
C7 C1 C2 117.9(3)
C1 C2 C3 119.0(3)
C4 C2 C1 120.1(3)
C4 C2 C3 120.8(3)
C2 C3 S1 109.08(19)
C5 C4 C2 120.7(3)
C6 C5 C4 119.8(3)
C5 C6 C7 120.0(3)
C1 C7 C8 117.5(3)
C6 C7 C1 121.4(3)
C6 C7 C8 121.1(3)
C7 C8 S2 105.4(2)
C10 C9 S1 115.3(3)
O1 C10 C9 111.0(3)
O1 C11 C12 107.9(7)
O2 C12 C11 109.5(8)
O2 C13 C14 108.0(7)
O3 C14 C13 107.0(6)
O3 C15 C16 109.7(4)
C15 C16 S2 121.5(3)
C15A C16 S2 112.7(3)
C15A C16 C15 49.7(4)
F3 C17 S3 108.5(7)
F2A C17 S3 113.4(9)
F2A C17 F3 100.4(9)
F3A C17 S3 115.0(9)
F3A C17 F3 106.7(10)
F3A C17 F2A 111.6(8)
F4 C18 S4 111.7(3)
F4 C18 F5 107.9(3)
F4 C18 F6 108.2(3)
F5 C18 S4 109.4(2)
F6 C18 S4 111.3(3)
F6 C18 F5 108.2(3)
O1 Li1 Br1 90.5(7)
O4 Li1 Br1 102.0(9)
O4 Li1 O1 76.4(6)
O4 Li1 O3A 162.9(12)
O6 Li1 Br1 98.6(7)
O6 Li1 O1 161.1(12)
O6 Li1 O4 85.5(9)
O6 Li1 O3A 85.6(8)
O6 Li1 O2A 95.1(10)
O3A Li1 Br1 93.8(7)
O3A Li1 O1 110.4(9)
O2A Li1 Br1 163.1(11)
O2A Li1 O1 79.4(6)
O2A Li1 O4 88.8(8)
O2A Li1 O3A 77.5(8)
C15A O3A Li1 125.8(7)
C15A O3A C14A 111.5(5)
C14A O3A Li1 100.0(7)
O3A C15A C16 107.9(5)
O3A C14A C13A 110.5(6)
O2A C13A C14A 106.5(6)
C13A O2A Li1 115.4(8)
C12A O2A Li1 111.5(8)
C12A O2A C13A 113.2(8)
O1 C11A C12A 109.3(7)
O2A C12A C11A 108.4(9)
F1 C17A S3 108.4(8)
F1 C17A F2 103.5(7)
F2 C17A S3 109.7(7)
F1A C17A S3 112.8(7)
F1A C17A F1 113.1(9)
F1A C17A F2 109.0(10)
O1 Li1A Br1 92.9(8)
O1 Li1A O2 81.2(7)
O1 Li1A O3 100.1(9)
O1 Li1A O6 170.0(12)
O2 Li1A Br1 165.0(10)
O2 Li1A O3 80.4(8)
O2 Li1A O6 106.0(10)
O3 Li1A Br1 87.1(7)
O3 Li1A O6 88.1(7)
O4 Li1A Br1 97.4(8)
O4 Li1A O1 93.2(8)
O4 Li1A O2 96.6(9)
O4 Li1A O3 165.7(12)
O4 Li1A O6 79.2(7)
O6 Li1A Br1 81.7(5)

loop_
_geom_bond_atom_site_label_1
_geom_bond_atom_site_label_2
_geom_bond_distance
Br1 Ni1 2.3969(5)
Br1 Li1 2.70(2)
Br1 Li1A 3.00(2)
Ni1 S1 2.1665(8)
Ni1 S2 2.1645(9)
Ni1 C1 1.901(3)
S1 C3 1.819(3)
S1 C9 1.816(3)
S2 C8 1.815(4)
S2 C16 1.820(3)
S3 O4 1.421(2)
S3 O5 1.413(3)
S3 N1 1.573(3)
S3 C17 1.733(12)
S3 C17A 1.900(11)
S4 O6 1.430(3)
S4 O7 1.423(3)
S4 N1 1.563(3)
S4 C18 1.835(4)
F1 C17A 1.314(12)
F2 C17A 1.344(13)
F3 C17 1.373(13)
F4 C18 1.315(4)
F5 C18 1.329(4)
F6 C18 1.324(5)
O1 C10 1.428(6)
O1 C11 1.435(9)
O1 Li1 2.51(2)
O1 C11A 1.514(10)
O1 Li1A 2.030(19)
O2 C12 1.434(10)
O2 C13 1.431(10)
O2 Li1A 2.05(2)
O3 C14 1.436(8)
O3 C15 1.443(9)
O3 Li1A 2.11(2)
O4 Li1 2.16(2)
O4 Li1A 1.97(2)
O6 Li1 1.92(2)
O6 Li1A 2.359(19)
C1 C2 1.406(4)
C1 C7 1.400(4)
C2 C3 1.500(4)
C2 C4 1.394(4)
C4 C5 1.381(5)
C5 C6 1.381(5)
C6 C7 1.386(5)
C7 C8 1.509(5)
C9 C10 1.499(6)
C11 C12 1.487(13)
C13 C14 1.494(11)
C15 C16 1.606(8)
C16 C15A 1.471(7)
C17 F2A 1.337(14)
C17 F3A 1.316(14)
Li1 O3A 2.28(2)
Li1 O2A 2.11(2)
O3A C15A 1.421(8)
O3A C14A 1.436(8)
C14A C13A 1.504(11)
C13A O2A 1.439(10)
O2A C12A 1.426(11)
C11A C12A 1.532(15)
F1A C17A 1.287(12)
